data_4066995
loop_
_publ_author_name
'Montalvo, Elizabeth'
'Miller, Kevin A.'
'Ziller, Joseph W.'
'Evans, William J.'

_publ_section_title
;
 Reactivity of Tuck-in and Tuck-over Uranium Metallocene Complexes
;
_journal_issue 18
_journal_name_full Organometallics
_journal_page_first 4159
_journal_paper_doi 10.1021/om1007538
_journal_volume 29
_journal_year 2010
_chemical_formula_sum 'C39 H51 N3 S2 U'
_chemical_formula_weight 863.98
_chemical_name_systematic
; 
 ? 
;
_space_group_IT_number 14
_symmetry_cell_setting monoclinic
_symmetry_space_group_name_Hall '-P 2ybc'
_symmetry_space_group_name_H-M 'P 1 21/c 1'
_atom_sites_solution_hydrogens geom
_atom_sites_solution_primary direct
_atom_sites_solution_secondary difmap
_audit_creation_method SHELXTL
_cell_angle_alpha 90.00
_cell_angle_beta 102.2811(5)
_cell_angle_gamma 90.00
_cell_formula_units_Z 4
_cell_length_a 10.0722(4)
_cell_length_b 17.4433(7)
_cell_length_c 20.8522(9)
_cell_measurement_reflns_used 9778
_cell_measurement_temperature 93(2)
_cell_measurement_theta_max 28.66
_cell_measurement_theta_min 2.34
_cell_volume 3579.7(3)
_computing_cell_refinement 'Bruker SAINT'
_computing_data_collection 'Bruker APEX2'
_computing_data_reduction 'Bruker SAINT'
_computing_molecular_graphics 'Bruker SHELXTL'
_computing_publication_material 'Bruker SHELXTL'
_computing_structure_refinement 'SHELXL-97 (Sheldrick, 2008)'
_computing_structure_solution 'SHELXS-97 (Sheldrick, 2008)'
_diffrn_ambient_temperature 93(2)
_diffrn_measured_fraction_theta_full 0.996
_diffrn_measured_fraction_theta_max 0.996
_diffrn_measurement_device_type 'Bruker APEX-II CCD'
_diffrn_measurement_method '\f and \w scans'
_diffrn_radiation_monochromator graphite
_diffrn_radiation_source 'fine-focus sealed tube'
_diffrn_radiation_type MoK\a
_diffrn_radiation_wavelength 0.71073
_diffrn_reflns_av_R_equivalents 0.0301
_diffrn_reflns_av_sigmaI/netI 0.0242
_diffrn_reflns_limit_h_max 12
_diffrn_reflns_limit_h_min -13
_diffrn_reflns_limit_k_max 22
_diffrn_reflns_limit_k_min -22
_diffrn_reflns_limit_l_max 27
_diffrn_reflns_limit_l_min -27
_diffrn_reflns_number 41960
_diffrn_reflns_theta_full 27.88
_diffrn_reflns_theta_max 27.88
_diffrn_reflns_theta_min 2.00
_exptl_absorpt_coefficient_mu 4.682
_exptl_absorpt_correction_T_max 0.6807
_exptl_absorpt_correction_T_min 0.4312
_exptl_absorpt_correction_type numerical
_exptl_absorpt_process_details 'Bruker SADABS'
_exptl_crystal_colour orange
_exptl_crystal_density_diffrn 1.603
_exptl_crystal_density_meas ?
_exptl_crystal_density_method 'not measured'
_exptl_crystal_description irregular
_exptl_crystal_F_000 1720
_exptl_crystal_size_max 0.22
_exptl_crystal_size_mid 0.11
_exptl_crystal_size_min 0.09
_refine_diff_density_max 1.612
_refine_diff_density_min -1.545
_refine_diff_density_rms 0.097
_refine_ls_extinction_method none
_refine_ls_goodness_of_fit_ref 1.118
_refine_ls_hydrogen_treatment constr
_refine_ls_matrix_type full
_refine_ls_number_parameters 415
_refine_ls_number_reflns 8505
_refine_ls_number_restraints 0
_refine_ls_restrained_S_all 1.118
_refine_ls_R_factor_all 0.0316
_refine_ls_R_factor_gt 0.0248
_refine_ls_shift/su_max 0.001
_refine_ls_shift/su_mean 0.000
_refine_ls_structure_factor_coef Fsqd
_refine_ls_weighting_details 'calc w=1/[\s^2^(Fo^2^)+(0.0140P)^2^+7.1707P] where P=(Fo^2^+2Fc^2^)/3'
_refine_ls_weighting_scheme calc
_refine_ls_wR_factor_gt 0.0498
_refine_ls_wR_factor_ref 0.0516
_reflns_number_gt 7472
_reflns_number_total 8505
_reflns_threshold_expression >2sigma(I)
_cod_data_source_file om1007538_si_002.cif
_cod_data_source_block em42
_cod_depositor_comments
;
The following automatic conversions were performed:

'_symmetry_cell_setting' value 'Monoclinic' changed to 'monoclinic'
according to /home/saulius/struct/CIF-dictionaries/cif_core.dic
dictionary named 'cif_core.dic' version 2.4.1 from 2010-06-29.

Automatic conversion script
Id: cif_fix_values 1715 2011-07-08 13:25:40Z adriana 

The following automatic conversions were performed:

'_exptl_crystal_density_meas' value 'none' was changed to '?' - the
value is perceived as not measured.

Automatic conversion script
Id: cif_fix_values 3008 2015-01-20 13:52:24Z robertas 
;
_cod_original_sg_symbol_H-M P2(1)/c
_cod_database_code 4066995

loop_
_symmetry_equiv_pos_as_xyz
'x, y, z'
'-x, y+1/2, -z+1/2'
'-x, -y, -z'
'x, -y-1/2, z-1/2'

loop_
_atom_site_label
_atom_site_type_symbol
_atom_site_fract_x
_atom_site_fract_y
_atom_site_fract_z
_atom_site_U_iso_or_equiv
_atom_site_adp_type
_atom_site_occupancy
_atom_site_symmetry_multiplicity
_atom_site_calc_flag
_atom_site_refinement_flags
U1 U 0.306034(10) 0.012425(6) 0.203328(5) 0.01299(3) Uani 1 1 d .
S1 S 0.26667(8) -0.12316(4) 0.26637(4) 0.01927(15) Uani 1 1 d .
S2 S 0.74307(9) -0.06466(6) 0.39102(4) 0.0312(2) Uani 1 1 d .
N1 N 0.1197(3) 0.04450(15) 0.24832(12) 0.0202(5) Uani 1 1 d .
N2 N 0.2148(3) 0.13980(14) 0.20148(13) 0.0208(6) Uani 1 1 d .
N3 N 0.0305(3) 0.17035(16) 0.25169(14) 0.0274(6) Uani 1 1 d .
C1 C 0.5494(3) -0.00788(19) 0.29260(15) 0.0209(6) Uani 1 1 d .
C2 C 0.5883(3) -0.02262(18) 0.23225(15) 0.0203(6) Uani 1 1 d .
C3 C 0.5827(3) 0.04796(18) 0.19833(15) 0.0202(6) Uani 1 1 d .
C4 C 0.5377(3) 0.10530(18) 0.23682(16) 0.0206(6) Uani 1 1 d .
C5 C 0.5179(3) 0.07087(19) 0.29553(15) 0.0213(6) Uani 1 1 d .
C6 C 0.5655(3) -0.0640(2) 0.34837(16) 0.0269(7) Uani 1 1 d .
H6A H 0.5378 -0.1159 0.3314 0.032 Uiso 1 1 calc R
H6B H 0.5073 -0.0488 0.3789 0.032 Uiso 1 1 calc R
C7 C 0.6413(4) -0.09847(19) 0.21416(18) 0.0282(7) Uani 1 1 d .
H7A H 0.7202 -0.1137 0.2480 0.042 Uiso 1 1 calc R
H7B H 0.6684 -0.0938 0.1719 0.042 Uiso 1 1 calc R
H7C H 0.5700 -0.1374 0.2108 0.042 Uiso 1 1 calc R
C8 C 0.6414(4) 0.0654(2) 0.13948(17) 0.0286(7) Uani 1 1 d .
H8A H 0.7255 0.0949 0.1532 0.043 Uiso 1 1 calc R
H8B H 0.5759 0.0955 0.1078 0.043 Uiso 1 1 calc R
H8C H 0.6611 0.0174 0.1190 0.043 Uiso 1 1 calc R
C9 C 0.5407(3) 0.18992(19) 0.22395(19) 0.0305(8) Uani 1 1 d .
H9A H 0.6351 0.2078 0.2331 0.046 Uiso 1 1 calc R
H9B H 0.4905 0.2170 0.2524 0.046 Uiso 1 1 calc R
H9C H 0.4985 0.2002 0.1779 0.046 Uiso 1 1 calc R
C10 C 0.4787(4) 0.1134(2) 0.35185(17) 0.0306(8) Uani 1 1 d .
H10A H 0.5432 0.1552 0.3660 0.046 Uiso 1 1 calc R
H10B H 0.4805 0.0780 0.3885 0.046 Uiso 1 1 calc R
H10C H 0.3870 0.1345 0.3376 0.046 Uiso 1 1 calc R
C11 C 0.1124(3) 0.01623(19) 0.08808(14) 0.0217(6) Uani 1 1 d .
C12 C 0.1026(3) -0.05897(18) 0.11224(15) 0.0204(6) Uani 1 1 d .
C13 C 0.2213(3) -0.09981(18) 0.10752(14) 0.0210(6) Uani 1 1 d .
C14 C 0.3060(3) -0.04981(18) 0.08092(15) 0.0206(6) Uani 1 1 d .
C15 C 0.2399(3) 0.02266(18) 0.06957(14) 0.0202(6) Uani 1 1 d .
C16 C 0.0009(3) 0.0754(2) 0.07687(16) 0.0277(7) Uani 1 1 d .
H16A H -0.0694 0.0608 0.0387 0.042 Uiso 1 1 calc R
H16B H 0.0386 0.1254 0.0689 0.042 Uiso 1 1 calc R
H16C H -0.0391 0.0785 0.1157 0.042 Uiso 1 1 calc R
C17 C -0.0213(3) -0.0924(2) 0.13172(17) 0.0282(7) Uani 1 1 d .
H17A H -0.0678 -0.1271 0.0972 0.042 Uiso 1 1 calc R
H17B H -0.0832 -0.0509 0.1378 0.042 Uiso 1 1 calc R
H17C H 0.0065 -0.1209 0.1729 0.042 Uiso 1 1 calc R
C18 C 0.2440(4) -0.18465(19) 0.11703(17) 0.0310(8) Uani 1 1 d .
H18A H 0.2127 -0.2110 0.0750 0.046 Uiso 1 1 calc R
H18B H 0.1929 -0.2035 0.1489 0.046 Uiso 1 1 calc R
H18C H 0.3410 -0.1947 0.1333 0.046 Uiso 1 1 calc R
C19 C 0.4263(4) -0.0754(2) 0.05474(17) 0.0285(7) Uani 1 1 d .
H19A H 0.3949 -0.1005 0.0122 0.043 Uiso 1 1 calc R
H19B H 0.4805 -0.1116 0.0856 0.043 Uiso 1 1 calc R
H19C H 0.4821 -0.0308 0.0493 0.043 Uiso 1 1 calc R
C20 C 0.2874(4) 0.0908(2) 0.03647(17) 0.0285(8) Uani 1 1 d .
H20A H 0.3081 0.0748 -0.0054 0.043 Uiso 1 1 calc R
H20B H 0.3693 0.1121 0.0648 0.043 Uiso 1 1 calc R
H20C H 0.2159 0.1298 0.0284 0.043 Uiso 1 1 calc R
C21 C 0.1198(3) 0.12015(18) 0.23435(15) 0.0207(7) Uani 1 1 d .
C22 C 0.2186(4) 0.21930(19) 0.1778(2) 0.0311(8) Uani 1 1 d .
H22A H 0.2454 0.2190 0.1348 0.037 Uiso 1 1 calc R
H22B H 0.2881 0.2486 0.2091 0.037 Uiso 1 1 calc R
C23 C 0.0814(4) 0.2589(2) 0.1707(2) 0.0346(9) Uani 1 1 d .
H23A H 0.0898 0.3138 0.1601 0.042 Uiso 1 1 calc R
H23B H 0.0144 0.2351 0.1345 0.042 Uiso 1 1 calc R
C24 C 0.0347(4) 0.2510(2) 0.23408(19) 0.0348(9) Uani 1 1 d .
H24A H 0.0976 0.2790 0.2693 0.042 Uiso 1 1 calc R
H24B H -0.0569 0.2739 0.2294 0.042 Uiso 1 1 calc R
C25 C -0.0606(4) 0.1485(2) 0.29406(19) 0.0357(9) Uani 1 1 d .
H25A H -0.1545 0.1448 0.2676 0.043 Uiso 1 1 calc R
H25B H -0.0593 0.1887 0.3277 0.043 Uiso 1 1 calc R
C26 C -0.0206(4) 0.0726(2) 0.32767(18) 0.0349(9) Uani 1 1 d .
H26A H -0.0952 0.0531 0.3473 0.042 Uiso 1 1 calc R
H26B H 0.0612 0.0793 0.3632 0.042 Uiso 1 1 calc R
C27 C 0.0090(3) 0.0157(2) 0.27681(16) 0.0272(7) Uani 1 1 d .
H27A H 0.0345 -0.0345 0.2979 0.033 Uiso 1 1 calc R
H27B H -0.0734 0.0085 0.2418 0.033 Uiso 1 1 calc R
C28 C 0.2647(3) -0.12317(19) 0.35140(15) 0.0231(7) Uani 1 1 d .
C29 C 0.2593(3) -0.0568(2) 0.38787(16) 0.0272(7) Uani 1 1 d .
H29A H 0.2598 -0.0082 0.3675 0.033 Uiso 1 1 calc R
C30 C 0.2533(4) -0.0609(3) 0.45375(18) 0.0381(9) Uani 1 1 d .
H30A H 0.2492 -0.0151 0.4778 0.046 Uiso 1 1 calc R
C31 C 0.2532(4) -0.1311(3) 0.48462(18) 0.0417(10) Uani 1 1 d .
H31A H 0.2491 -0.1337 0.5297 0.050 Uiso 1 1 calc R
C32 C 0.2592(4) -0.1969(3) 0.44926(18) 0.0373(9) Uani 1 1 d .
H32A H 0.2587 -0.2453 0.4700 0.045 Uiso 1 1 calc R
C33 C 0.2659(3) -0.1935(2) 0.38362(17) 0.0292(8) Uani 1 1 d .
H33A H 0.2713 -0.2397 0.3602 0.035 Uiso 1 1 calc R
C34 C 0.7432(4) -0.1335(2) 0.45334(16) 0.0289(8) Uani 1 1 d .
C35 C 0.6281(4) -0.1610(2) 0.47158(17) 0.0332(8) Uani 1 1 d .
H35A H 0.5410 -0.1449 0.4484 0.040 Uiso 1 1 calc R
C36 C 0.6389(4) -0.2122(2) 0.52389(17) 0.0367(9) Uani 1 1 d .
H36A H 0.5592 -0.2302 0.5365 0.044 Uiso 1 1 calc R
C37 C 0.7639(5) -0.2368(2) 0.55705(18) 0.0402(10) Uani 1 1 d .
H37A H 0.7712 -0.2715 0.5927 0.048 Uiso 1 1 calc R
C38 C 0.8788(4) -0.2107(2) 0.53831(19) 0.0406(10) Uani 1 1 d .
H38A H 0.9653 -0.2285 0.5610 0.049 Uiso 1 1 calc R
C39 C 0.8713(4) -0.1592(2) 0.48713(18) 0.0358(9) Uani 1 1 d .
H39B H 0.9517 -0.1415 0.4750 0.043 Uiso 1 1 calc R

loop_
_atom_site_aniso_label
_atom_site_aniso_U_11
_atom_site_aniso_U_22
_atom_site_aniso_U_33
_atom_site_aniso_U_23
_atom_site_aniso_U_13
_atom_site_aniso_U_12
U1 0.01316(5) 0.01230(5) 0.01352(5) 0.00003(4) 0.00285(3) 0.00020(4)
S1 0.0232(4) 0.0175(4) 0.0173(4) 0.0016(3) 0.0045(3) -0.0025(3)
S2 0.0211(4) 0.0404(5) 0.0289(5) 0.0062(4) -0.0015(3) 0.0017(4)
N1 0.0176(13) 0.0237(14) 0.0194(13) -0.0023(10) 0.0039(10) 0.0002(11)
N2 0.0174(13) 0.0163(13) 0.0273(14) -0.0018(10) 0.0016(11) 0.0027(10)
N3 0.0207(14) 0.0300(16) 0.0308(16) -0.0078(12) 0.0038(12) 0.0086(12)
C1 0.0147(14) 0.0252(16) 0.0215(15) 0.0045(12) 0.0007(11) 0.0004(12)
C2 0.0149(14) 0.0213(17) 0.0239(16) 0.0032(12) 0.0026(12) 0.0004(12)
C3 0.0132(14) 0.0233(17) 0.0233(16) 0.0022(12) 0.0026(12) -0.0016(12)
C4 0.0114(14) 0.0214(16) 0.0272(17) -0.0005(12) -0.0003(12) -0.0031(12)
C5 0.0124(14) 0.0278(17) 0.0215(16) -0.0044(13) -0.0009(12) -0.0024(12)
C6 0.0165(16) 0.036(2) 0.0267(18) 0.0101(14) 0.0017(13) 0.0012(14)
C7 0.0240(17) 0.0236(18) 0.037(2) 0.0005(14) 0.0070(15) 0.0044(14)
C8 0.0249(18) 0.0330(19) 0.0283(18) 0.0050(14) 0.0068(14) -0.0029(14)
C9 0.0208(17) 0.0222(18) 0.046(2) -0.0007(15) 0.0012(15) -0.0030(13)
C10 0.0254(18) 0.040(2) 0.0247(18) -0.0111(15) 0.0020(14) -0.0013(15)
C11 0.0211(15) 0.0292(17) 0.0135(14) -0.0024(12) 0.0007(11) -0.0007(13)
C12 0.0216(16) 0.0253(17) 0.0141(14) -0.0050(12) 0.0034(12) -0.0051(13)
C13 0.0264(17) 0.0226(16) 0.0137(14) -0.0044(12) 0.0033(12) -0.0043(13)
C14 0.0230(16) 0.0250(17) 0.0146(14) -0.0027(12) 0.0058(12) 0.0000(13)
C15 0.0236(16) 0.0241(17) 0.0123(13) 0.0013(11) 0.0029(11) -0.0001(13)
C16 0.0208(17) 0.039(2) 0.0204(16) -0.0010(14) -0.0025(13) 0.0049(14)
C17 0.0237(17) 0.034(2) 0.0258(17) -0.0033(14) 0.0035(14) -0.0093(14)
C18 0.044(2) 0.0226(18) 0.0274(18) -0.0070(14) 0.0105(16) -0.0040(15)
C19 0.0306(19) 0.034(2) 0.0228(17) -0.0019(14) 0.0110(14) 0.0029(15)
C20 0.0251(18) 0.034(2) 0.0263(18) 0.0115(14) 0.0061(14) 0.0009(14)
C21 0.0165(15) 0.0248(17) 0.0179(15) -0.0084(12) -0.0030(12) 0.0041(12)
C22 0.0248(18) 0.0163(17) 0.050(2) 0.0024(15) 0.0029(16) 0.0031(13)
C23 0.0286(19) 0.0202(18) 0.052(2) 0.0026(16) 0.0025(17) 0.0077(14)
C24 0.0288(19) 0.0268(19) 0.045(2) -0.0089(16) -0.0017(16) 0.0118(15)
C25 0.029(2) 0.045(2) 0.035(2) -0.0124(17) 0.0098(16) 0.0114(17)
C26 0.030(2) 0.047(2) 0.032(2) -0.0081(17) 0.0165(16) 0.0018(17)
C27 0.0213(16) 0.0356(19) 0.0264(17) -0.0036(15) 0.0091(13) -0.0009(14)
C28 0.0173(15) 0.0320(19) 0.0202(16) 0.0039(13) 0.0042(12) -0.0018(13)
C29 0.0244(17) 0.036(2) 0.0214(16) 0.0006(14) 0.0044(13) -0.0009(14)
C30 0.029(2) 0.060(3) 0.0246(19) -0.0051(17) 0.0046(15) 0.0017(18)
C31 0.026(2) 0.077(3) 0.0210(18) 0.0114(19) 0.0034(15) -0.0026(19)
C32 0.029(2) 0.053(3) 0.030(2) 0.0194(18) 0.0063(16) -0.0028(17)
C33 0.0256(18) 0.034(2) 0.0280(18) 0.0083(14) 0.0043(14) -0.0011(14)
C34 0.0320(19) 0.0315(19) 0.0196(16) -0.0004(13) -0.0029(14) 0.0067(15)
C35 0.031(2) 0.042(2) 0.0248(18) 0.0062(15) 0.0026(15) 0.0106(16)
C36 0.049(2) 0.038(2) 0.0239(18) 0.0034(15) 0.0102(17) 0.0121(18)
C37 0.063(3) 0.032(2) 0.0219(18) 0.0000(15) -0.0004(18) 0.0198(19)
C38 0.046(2) 0.038(2) 0.029(2) -0.0013(16) -0.0121(18) 0.0157(18)
C39 0.032(2) 0.039(2) 0.0301(19) -0.0020(16) -0.0069(16) 0.0068(16)

loop_
_atom_type_symbol
_atom_type_description
_atom_type_scat_dispersion_real
_atom_type_scat_dispersion_imag
_atom_type_scat_source
C C 0.0033 0.0016 'International Tables Vol C Tables 4.2.6.8 and 6.1.1.4'
H H 0.0000 0.0000 'International Tables Vol C Tables 4.2.6.8 and 6.1.1.4'
N N 0.0061 0.0033 'International Tables Vol C Tables 4.2.6.8 and 6.1.1.4'
S S 0.1246 0.1234 'International Tables Vol C Tables 4.2.6.8 and 6.1.1.4'
U U -9.6767 9.6646 'International Tables Vol C Tables 4.2.6.8 and 6.1.1.4'

loop_
_geom_angle_atom_site_label_1
_geom_angle_atom_site_label_2
_geom_angle_atom_site_label_3
_geom_angle
Cnt1 U1 N1 127.6
Cnt1 U1 N2 100.5
Cnt1 U1 C21 116.1
Cnt1 U1 S1 101.4
Cnt2 U1 N1 102.6
Cnt2 U1 N2 101.2
Cnt2 U1 C21 104.3
Cnt2 U1 S1 95.0
Cnt1 U1 Cnt2 129.1
N1 U1 N2 56.49(9)
N1 U1 C15 110.60(9)
N2 U1 C15 85.05(9)
N1 U1 C5 101.58(9)
N2 U1 C5 84.57(9)
C15 U1 C5 132.44(9)
N1 U1 C11 82.20(9)
N2 U1 C11 76.48(9)
C15 U1 C11 30.04(9)
C5 U1 C11 154.44(10)
N1 U1 C1 115.63(9)
N2 U1 C1 114.22(9)
C15 U1 C1 133.14(9)
C5 U1 C1 29.72(10)
C11 U1 C1 162.05(9)
N1 U1 C14 128.33(9)
N2 U1 C14 114.97(9)
C15 U1 C14 29.99(9)
C5 U1 C14 129.60(9)
C11 U1 C14 49.11(9)
C1 U1 C14 113.30(9)
N1 U1 S1 78.82(7)
N2 U1 S1 134.71(7)
C15 U1 S1 120.73(7)
C5 U1 S1 98.79(7)
C11 U1 S1 106.72(7)
C1 U1 S1 76.56(7)
C14 U1 S1 97.49(7)
N1 U1 C12 80.97(9)
N2 U1 C12 100.37(9)
C15 U1 C12 49.19(9)
C5 U1 C12 175.04(10)
C11 U1 C12 29.67(10)
C1 U1 C12 145.32(10)
C14 U1 C12 48.64(9)
S1 U1 C12 77.45(7)
N1 U1 C13 107.76(9)
N2 U1 C13 125.34(9)
C15 U1 C13 49.13(9)
C5 U1 C13 146.43(9)
C11 U1 C13 48.86(10)
C1 U1 C13 118.87(10)
C14 U1 C13 29.39(9)
S1 U1 C13 71.90(7)
C12 U1 C13 29.38(9)
N1 U1 C4 117.28(9)
N2 U1 C4 76.39(9)
C15 U1 C4 103.05(9)
C5 U1 C4 29.52(9)
C11 U1 C4 126.91(9)
C1 U1 C4 48.35(9)
C14 U1 C4 107.00(9)
S1 U1 C4 124.72(7)
C12 U1 C4 152.12(9)
C13 U1 C4 133.90(9)
N1 U1 C21 28.38(9)
N2 U1 C21 28.13(9)
C15 U1 C21 99.25(9)
C5 U1 C21 92.73(9)
C11 U1 C21 78.60(9)
C1 U1 C21 117.86(9)
C14 U1 C21 126.93(9)
S1 U1 C21 106.83(7)
C12 U1 C21 91.46(9)
C13 U1 C21 120.81(9)
C4 U1 C21 96.69(9)
N1 U1 C2 144.88(9)
N2 U1 C2 124.32(9)
C15 U1 C2 104.25(9)
C5 U1 C2 48.60(9)
C11 U1 C2 132.88(9)
C1 U1 C2 29.25(9)
C14 U1 C2 85.14(9)
S1 U1 C2 87.33(6)
C12 U1 C2 127.44(9)
C13 U1 C2 98.07(9)
C4 U1 C2 47.94(9)
C21 U1 C2 140.96(9)
N1 U1 C3 146.01(9)
N2 U1 C3 99.80(9)
C15 U1 C3 88.66(9)
C5 U1 C3 48.04(9)
C11 U1 C3 118.33(9)
C1 U1 C3 47.63(9)
C14 U1 C3 82.04(9)
S1 U1 C3 115.96(6)
C12 U1 C3 130.66(9)
C13 U1 C3 105.99(9)
C4 U1 C3 28.82(9)
C21 U1 C3 124.06(9)
C2 U1 C3 28.62(9)
C28 S1 U1 120.37(11)
C34 S2 C6 102.13(16)
C21 N1 C27 117.3(3)
C21 N1 U1 96.31(19)
C27 N1 U1 146.0(2)
C21 N2 C22 119.0(3)
C21 N2 U1 93.89(19)
C22 N2 U1 147.0(2)
C21 N3 C25 122.2(3)
C21 N3 C24 120.0(3)
C25 N3 C24 117.5(3)
C5 C1 C2 108.7(3)
C5 C1 C6 126.0(3)
C2 C1 C6 124.3(3)
C5 C1 U1 74.32(17)
C2 C1 U1 78.40(17)
C6 C1 U1 122.6(2)
C3 C2 C1 107.2(3)
C3 C2 C7 128.2(3)
C1 C2 C7 124.2(3)
C3 C2 U1 76.99(17)
C1 C2 U1 72.35(17)
C7 C2 U1 121.9(2)
C2 C3 C4 108.4(3)
C2 C3 C8 127.1(3)
C4 C3 C8 123.3(3)
C2 C3 U1 74.39(17)
C4 C3 U1 72.70(17)
C8 C3 U1 128.7(2)
C5 C4 C3 108.2(3)
C5 C4 C9 125.7(3)
C3 C4 C9 124.9(3)
C5 C4 U1 72.98(17)
C3 C4 U1 78.48(17)
C9 C4 U1 124.8(2)
C1 C5 C4 107.5(3)
C1 C5 C10 127.5(3)
C4 C5 C10 124.9(3)
C1 C5 U1 75.96(17)
C4 C5 U1 77.50(17)
C10 C5 U1 115.7(2)
C1 C6 S2 108.4(2)
C12 C11 C15 107.8(3)
C12 C11 C16 125.7(3)
C15 C11 C16 126.2(3)
C12 C11 U1 75.96(17)
C15 C11 U1 74.08(17)
C16 C11 U1 121.2(2)
C13 C12 C11 108.5(3)
C13 C12 C17 125.8(3)
C11 C12 C17 125.3(3)
C13 C12 U1 76.19(17)
C11 C12 U1 74.37(17)
C17 C12 U1 121.4(2)
C12 C13 C14 107.9(3)
C12 C13 C18 126.4(3)
C14 C13 C18 124.8(3)
C12 C13 U1 74.44(17)
C14 C13 U1 74.36(17)
C18 C13 U1 125.4(2)
C13 C14 C15 108.2(3)
C13 C14 C19 124.2(3)
C15 C14 C19 126.1(3)
C13 C14 U1 76.25(17)
C15 C14 U1 73.39(17)
C19 C14 U1 127.6(2)
C11 C15 C14 107.6(3)
C11 C15 C20 125.6(3)
C14 C15 C20 126.5(3)
C11 C15 U1 75.88(17)
C14 C15 U1 76.62(17)
C20 C15 U1 119.2(2)
N2 C21 N1 113.2(3)
N2 C21 N3 124.0(3)
N1 C21 N3 122.8(3)
N2 C21 U1 57.98(15)
N1 C21 U1 55.31(15)
N3 C21 U1 177.6(2)
N2 C22 C23 111.8(3)
C24 C23 C22 108.6(3)
N3 C24 C23 110.0(3)
N3 C25 C26 111.8(3)
C25 C26 C27 108.6(3)
N1 C27 C26 109.8(3)
C29 C28 C33 117.7(3)
C29 C28 S1 123.7(3)
C33 C28 S1 118.6(3)
C30 C29 C28 120.8(3)
C31 C30 C29 120.7(4)
C32 C31 C30 119.0(4)
C31 C32 C33 120.8(4)
C32 C33 C28 121.0(4)
C35 C34 C39 119.1(3)
C35 C34 S2 124.6(3)
C39 C34 S2 116.2(3)
C34 C35 C36 120.5(3)
C37 C36 C35 120.3(4)
C36 C37 C38 119.5(4)
C37 C38 C39 121.5(4)
C38 C39 C34 119.1(4)

loop_
_geom_bond_atom_site_label_1
_geom_bond_atom_site_label_2
_geom_bond_distance
U1 Cnt1 2.537
U1 Cnt2 2.490
U1 N1 2.338(3)
U1 N2 2.401(2)
U1 C15 2.732(3)
U1 C5 2.746(3)
U1 C11 2.755(3)
U1 C1 2.767(3)
U1 C14 2.774(3)
U1 S1 2.7750(8)
U1 C12 2.775(3)
U1 C13 2.798(3)
U1 C4 2.804(3)
U1 C21 2.826(3)
U1 C2 2.845(3)
U1 C3 2.878(3)
S1 C28 1.777(3)
S2 C34 1.770(4)
S2 C6 1.820(3)
N1 C21 1.351(4)
N1 C27 1.459(4)
N2 C21 1.335(4)
N2 C22 1.475(4)
N3 C21 1.358(4)
N3 C25 1.453(5)
N3 C24 1.458(5)
C1 C5 1.414(5)
C1 C2 1.419(4)
C1 C6 1.502(4)
C2 C3 1.415(4)
C2 C7 1.504(4)
C3 C4 1.416(4)
C3 C8 1.503(4)
C4 C5 1.415(4)
C4 C9 1.502(4)
C5 C10 1.510(4)
C11 C12 1.416(5)
C11 C15 1.422(4)
C11 C16 1.506(4)
C12 C13 1.413(4)
C12 C17 1.510(4)
C13 C14 1.414(4)
C13 C18 1.504(5)
C14 C15 1.425(4)
C14 C19 1.498(4)
C15 C20 1.502(4)
C22 C23 1.524(5)
C23 C24 1.501(5)
C25 C26 1.512(5)
C26 C27 1.527(5)
C28 C29 1.392(5)
C28 C33 1.397(5)
C29 C30 1.390(5)
C30 C31 1.383(6)
C31 C32 1.372(6)
C32 C33 1.386(5)
C34 C35 1.380(5)
C34 C39 1.405(5)
C35 C36 1.397(5)
C36 C37 1.370(5)
C37 C38 1.375(6)
C38 C39 1.385(5)
